data_4133626
loop_
_publ_author_name
'Wang, Yuwen'
'Kostenko, Arseni'
'Hadlington, Terrance J.'
'Luecke, Marcel-Philip'
'Yao, Shenglai'
'Driess, Matthias'

_publ_section_title
;
 Silicon-Mediated Selective Homo- and Heterocoupling of Carbon Monoxide.
;
_journal_issue 1
_journal_name_full 'Journal of the American Chemical Society'
_journal_page_first 626
_journal_page_last 634
_journal_paper_doi 10.1021/jacs.8b11899
_journal_volume 141
_journal_year 2019
_chemical_formula_sum 'C42 H54 Fe N4 O2 Si2'
_chemical_formula_weight 758.92
_space_group_crystal_system orthorhombic
_space_group_IT_number 62
_space_group_name_Hall '-P 2ac 2n'
_space_group_name_H-M_alt 'P n m a'
_atom_sites_solution_hydrogens geom
_audit_creation_method 'CrysAlisPro 1.171.38.46 (Rigaku OD, 2015)'
_cell_angle_alpha 90
_cell_angle_beta 90
_cell_angle_gamma 90
_cell_formula_units_Z 4
_cell_length_a 16.8653(9)
_cell_length_b 24.8239(9)
_cell_length_c 9.3582(4)
_cell_measurement_reflns_used 2427
_cell_measurement_temperature 150(2)
_cell_measurement_theta_max 73.4120
_cell_measurement_theta_min 3.5440
_cell_volume 3917.9(3)
_computing_cell_refinement 'CrysAlisPro 1.171.38.46 (Rigaku OD, 2015)'
_computing_data_collection 'CrysAlisPro 1.171.38.46 (Rigaku OD, 2015)'
_computing_data_reduction 'CrysAlisPro 1.171.38.46 (Rigaku OD, 2015)'
_computing_structure_refinement 'SHELXL-2014/7 (Sheldrick, 2014)'
_diffrn_ambient_temperature 150(2)
_diffrn_measured_fraction_theta_full 1.000
_diffrn_measured_fraction_theta_max 1.000
_diffrn_measurement_device 'four-circle diffractometer'
_diffrn_measurement_device_type 'SuperNova, Single source at offset, Atlas'
_diffrn_radiation_monochromator mirror
_diffrn_radiation_type CuK\a
_diffrn_radiation_wavelength 1.54184
_diffrn_reflns_av_R_equivalents 0.0759
_diffrn_reflns_av_unetI/netI 0.0615
_diffrn_reflns_Laue_measured_fraction_full 1.000
_diffrn_reflns_Laue_measured_fraction_max 1.000
_diffrn_reflns_limit_h_max 18
_diffrn_reflns_limit_h_min -20
_diffrn_reflns_limit_k_max 29
_diffrn_reflns_limit_k_min -29
_diffrn_reflns_limit_l_max 11
_diffrn_reflns_limit_l_min -8
_diffrn_reflns_number 14911
_diffrn_reflns_point_group_measured_fraction_full 1.000
_diffrn_reflns_point_group_measured_fraction_max 1.000
_diffrn_reflns_theta_full 67.499
_diffrn_reflns_theta_max 67.499
_diffrn_reflns_theta_min 3.561
_exptl_absorpt_coefficient_mu 3.987
_exptl_absorpt_correction_T_max 1.00000
_exptl_absorpt_correction_T_min 0.58625
_exptl_absorpt_correction_type multi-scan
_exptl_absorpt_process_details
;
CrysAlisPro 1.171.38.46 (Rigaku Oxford Diffraction, 2015)
Empirical absorption correction using spherical harmonics,
 implemented in SCALE3 ABSPACK scaling algorithm.
;
_exptl_crystal_colour colorless
_exptl_crystal_density_diffrn 1.287
_exptl_crystal_description plate
_exptl_crystal_F_000 1616
_exptl_crystal_size_max 0.110
_exptl_crystal_size_mid 0.070
_exptl_crystal_size_min 0.030
_refine_diff_density_max 0.530
_refine_diff_density_min -0.394
_refine_diff_density_rms 0.059
_refine_ls_extinction_method none
_refine_ls_goodness_of_fit_ref 1.018
_refine_ls_hydrogen_treatment constr
_refine_ls_matrix_type full
_refine_ls_number_parameters 244
_refine_ls_number_reflns 3621
_refine_ls_number_restraints 0
_refine_ls_restrained_S_all 1.018
_refine_ls_R_factor_all 0.0766
_refine_ls_R_factor_gt 0.0455
_refine_ls_shift/su_max 0.000
_refine_ls_shift/su_mean 0.000
_refine_ls_structure_factor_coef Fsqd
_refine_ls_weighting_details 'w=1/[\s^2^(Fo^2^)+(0.0354P)^2^+3.0520P] where P=(Fo^2^+2Fc^2^)/3'
_refine_ls_weighting_scheme calc
_refine_ls_wR_factor_gt 0.0955
_refine_ls_wR_factor_ref 0.1126
_reflns_Friedel_coverage 0.000
_reflns_number_gt 2601
_reflns_number_total 3621
_reflns_threshold_expression 'I > 2\s(I)'
_cod_data_source_file ja8b11899_si_002.cif
_cod_data_source_block 2b
_cod_database_code 4133626
_shelx_shelxl_version_number 2014/7
_shelx_space_group_comment
;
The symmetry employed for this shelxl refinement is uniquely defined
by the following loop, which should always be used as a source of
symmetry information in preference to the above space-group names.
They are only intended as comments.
;
_shelx_estimated_absorpt_t_min 0.668
_shelx_estimated_absorpt_t_max 0.890

loop_
_space_group_symop_operation_xyz
'x, y, z'
'-x+1/2, -y, z+1/2'
'x+1/2, -y+1/2, -z+1/2'
'-x, y+1/2, -z'
'-x, -y, -z'
'x-1/2, y, -z-1/2'
'-x-1/2, y-1/2, z-1/2'
'x, -y-1/2, z'

loop_
_atom_site_label
_atom_site_type_symbol
_atom_site_fract_x
_atom_site_fract_y
_atom_site_fract_z
_atom_site_U_iso_or_equiv
_atom_site_adp_type
_atom_site_occupancy
_atom_site_site_symmetry_order
_atom_site_calc_flag
_atom_site_refinement_flags_posn
_atom_site_refinement_flags_adp
_atom_site_refinement_flags_occupancy
Fe1 Fe 0.67808(4) 0.7500 0.54562(7) 0.02646(18) Uani 1 2 d S T P
Si1 Si 0.50292(5) 0.69750(3) 0.64858(8) 0.02237(19) Uani 1 1 d . . .
O1 O 0.47915(17) 0.7500 0.5392(3) 0.0239(6) Uani 1 2 d S T P
N1 N 0.43567(16) 0.64568(9) 0.5802(3) 0.0252(6) Uani 1 1 d . . .
C1 C 0.44345(19) 0.61134(11) 0.6922(3) 0.0243(7) Uani 1 1 d . . .
O2 O 0.4179(2) 0.7500 1.0184(4) 0.0523(10) Uani 1 2 d S T P
N2 N 0.49274(17) 0.63259(9) 0.7836(3) 0.0293(6) Uani 1 1 d . . .
C2 C 0.4937(3) 0.7500 0.7918(4) 0.0256(9) Uani 1 2 d S T P
C3 C 0.4543(3) 0.7500 0.9088(5) 0.0342(11) Uani 1 2 d S T P
C4 C 0.6782(2) 0.68444(17) 0.6740(6) 0.0690(15) Uani 1 1 d . . .
H4 H 0.6800 0.6843 0.7755 0.083 Uiso 1 1 calc R U .
C5 C 0.7458(3) 0.68430(17) 0.5831(7) 0.0802(18) Uani 1 1 d . . .
H5 H 0.7997 0.6846 0.6126 0.096 Uiso 1 1 calc R U .
C6 C 0.7183(3) 0.68370(16) 0.4438(7) 0.0765(18) Uani 1 1 d . . .
H6 H 0.7505 0.6829 0.3605 0.092 Uiso 1 1 calc R U .
C7 C 0.6338(3) 0.68443(15) 0.4455(5) 0.0573(12) Uani 1 1 d . . .
H7 H 0.6004 0.6846 0.3637 0.069 Uiso 1 1 calc R U .
C8 C 0.6076(2) 0.68480(11) 0.5912(4) 0.0350(8) Uani 1 1 d . . .
C9 C 0.4024(2) 0.55812(11) 0.7035(3) 0.0287(7) Uani 1 1 d . . .
C10 C 0.4389(2) 0.51168(11) 0.6531(3) 0.0318(7) Uani 1 1 d . . .
H10 H 0.4917 0.5134 0.6179 0.038 Uiso 1 1 calc R U .
C11 C 0.3990(2) 0.46302(13) 0.6538(4) 0.0411(9) Uani 1 1 d . . .
H11 H 0.4241 0.4316 0.6177 0.049 Uiso 1 1 calc R U .
C13 C 0.2869(2) 0.50595(14) 0.7610(4) 0.0474(10) Uani 1 1 d . . .
H13 H 0.2350 0.5036 0.8000 0.057 Uiso 1 1 calc R U .
C14 C 0.3258(2) 0.55483(12) 0.7587(4) 0.0373(8) Uani 1 1 d . . .
H14 H 0.3004 0.5862 0.7947 0.045 Uiso 1 1 calc R U .
C15 C 0.5292(2) 0.60650(12) 0.9115(3) 0.0350(8) Uani 1 1 d . . .
C16 C 0.5948(2) 0.56839(14) 0.8633(4) 0.0432(9) Uani 1 1 d . . .
H16A H 0.5716 0.5384 0.8093 0.065 Uiso 1 1 calc R U .
H16B H 0.6227 0.5543 0.9472 0.065 Uiso 1 1 calc R U .
H16C H 0.6323 0.5879 0.8024 0.065 Uiso 1 1 calc R U .
C17 C 0.5653(2) 0.65144(14) 1.0044(4) 0.0451(10) Uani 1 1 d . . .
H17A H 0.5989 0.6746 0.9451 0.068 Uiso 1 1 calc R U .
H17B H 0.5974 0.6353 1.0806 0.068 Uiso 1 1 calc R U .
H17C H 0.5227 0.6730 1.0468 0.068 Uiso 1 1 calc R U .
C18 C 0.4682(2) 0.57658(14) 1.0036(3) 0.0407(9) Uani 1 1 d . . .
H18A H 0.4221 0.5998 1.0197 0.061 Uiso 1 1 calc R U .
H18B H 0.4922 0.5671 1.0956 0.061 Uiso 1 1 calc R U .
H18C H 0.4513 0.5437 0.9543 0.061 Uiso 1 1 calc R U .
C19 C 0.3807(2) 0.64265(13) 0.4553(3) 0.0329(7) Uani 1 1 d . . .
C20 C 0.4199(3) 0.67057(15) 0.3297(3) 0.0503(11) Uani 1 1 d . . .
H20A H 0.4331 0.7077 0.3561 0.075 Uiso 1 1 calc R U .
H20B H 0.3835 0.6708 0.2481 0.075 Uiso 1 1 calc R U .
H20C H 0.4685 0.6512 0.3036 0.075 Uiso 1 1 calc R U .
C21 C 0.3657(3) 0.58550(15) 0.4029(4) 0.0547(11) Uani 1 1 d . . .
H21A H 0.4162 0.5663 0.3947 0.082 Uiso 1 1 calc R U .
H21B H 0.3397 0.5867 0.3093 0.082 Uiso 1 1 calc R U .
H21C H 0.3313 0.5667 0.4711 0.082 Uiso 1 1 calc R U .
C22 C 0.3037(3) 0.6691(3) 0.4954(5) 0.089(2) Uani 1 1 d . . .
H22A H 0.2804 0.6503 0.5774 0.134 Uiso 1 1 calc R U .
H22B H 0.2670 0.6674 0.4143 0.134 Uiso 1 1 calc R U .
H22C H 0.3134 0.7068 0.5206 0.134 Uiso 1 1 calc R U .
C12 C 0.3235(2) 0.46015(13) 0.7065(4) 0.0494(10) Uani 1 1 d . . .
H12 H 0.2959 0.4268 0.7058 0.059 Uiso 1 1 calc R U .

loop_
_atom_site_aniso_label
_atom_site_aniso_U_11
_atom_site_aniso_U_22
_atom_site_aniso_U_33
_atom_site_aniso_U_23
_atom_site_aniso_U_13
_atom_site_aniso_U_12
Fe1 0.0248(4) 0.0182(3) 0.0364(4) 0.000 0.0059(3) 0.000
Si1 0.0242(5) 0.0165(3) 0.0264(4) 0.0011(3) 0.0003(4) -0.0006(3)
O1 0.0258(18) 0.0194(13) 0.0267(14) 0.000 -0.0033(13) 0.000
N1 0.0292(16) 0.0188(11) 0.0276(13) 0.0003(9) -0.0018(11) -0.0032(11)
C1 0.0255(18) 0.0184(13) 0.0292(16) -0.0010(11) 0.0074(13) 0.0007(12)
O2 0.045(2) 0.076(3) 0.036(2) 0.000 0.0122(18) 0.000
N2 0.0361(17) 0.0231(12) 0.0288(13) 0.0057(10) -0.0021(12) -0.0059(12)
C2 0.028(3) 0.023(2) 0.025(2) 0.000 -0.002(2) 0.000
C3 0.032(3) 0.030(2) 0.040(3) 0.000 -0.001(2) 0.000
C4 0.029(2) 0.066(3) 0.113(4) 0.059(3) -0.004(2) -0.002(2)
C5 0.030(3) 0.041(2) 0.170(6) 0.044(3) 0.019(3) 0.012(2)
C6 0.056(3) 0.031(2) 0.142(5) -0.037(3) 0.064(3) -0.014(2)
C7 0.053(3) 0.045(2) 0.074(3) -0.035(2) 0.030(2) -0.020(2)
C8 0.029(2) 0.0171(15) 0.059(2) 0.0059(14) 0.0069(16) 0.0000(13)
C9 0.034(2) 0.0197(14) 0.0321(16) 0.0023(12) 0.0029(14) -0.0036(13)
C10 0.032(2) 0.0249(15) 0.0389(17) -0.0026(13) 0.0044(15) -0.0004(14)
C11 0.044(2) 0.0214(16) 0.058(2) -0.0029(15) -0.0005(19) 0.0017(15)
C13 0.037(2) 0.0352(19) 0.070(3) 0.0096(18) 0.0111(19) -0.0057(16)
C14 0.035(2) 0.0244(15) 0.053(2) 0.0028(15) 0.0104(17) -0.0003(15)
C15 0.046(2) 0.0271(16) 0.0323(17) 0.0073(13) -0.0042(16) -0.0012(15)
C16 0.044(2) 0.0407(19) 0.045(2) 0.0112(16) -0.0024(18) 0.0041(17)
C17 0.062(3) 0.0364(19) 0.0371(19) 0.0088(14) -0.0185(19) -0.0052(18)
C18 0.057(3) 0.0314(18) 0.0338(18) 0.0119(14) 0.0015(17) -0.0022(17)
C19 0.034(2) 0.0338(17) 0.0313(16) -0.0006(14) -0.0049(15) 0.0000(14)
C20 0.078(3) 0.046(2) 0.0273(18) 0.0039(15) -0.0143(19) -0.022(2)
C21 0.072(3) 0.045(2) 0.048(2) 0.0021(17) -0.023(2) -0.023(2)
C22 0.060(4) 0.151(5) 0.057(3) -0.015(3) -0.015(2) 0.061(4)
C12 0.045(3) 0.0234(16) 0.080(3) 0.0056(17) 0.000(2) -0.0110(17)

loop_
_atom_type_symbol
_atom_type_description
_atom_type_scat_dispersion_real
_atom_type_scat_dispersion_imag
_atom_type_scat_source
C C 0.0181 0.0091 'International Tables Vol C Tables 4.2.6.8 and 6.1.1.4'
H H 0.0000 0.0000 'International Tables Vol C Tables 4.2.6.8 and 6.1.1.4'
N N 0.0311 0.0180 'International Tables Vol C Tables 4.2.6.8 and 6.1.1.4'
O O 0.0492 0.0322 'International Tables Vol C Tables 4.2.6.8 and 6.1.1.4'
Si Si 0.2541 0.3302 'International Tables Vol C Tables 4.2.6.8 and 6.1.1.4'
Fe Fe -1.1336 3.1974 'International Tables Vol C Tables 4.2.6.8 and 6.1.1.4'

loop_
_geom_angle_atom_site_label_1
_geom_angle_atom_site_label_2
_geom_angle_atom_site_label_3
_geom_angle
_geom_angle_site_symmetry_1
_geom_angle_site_symmetry_3
C6 Fe1 C6 109.2(3) 8_575 .
C6 Fe1 C7 41.32(18) 8_575 8_575
C6 Fe1 C7 124.2(2) . 8_575
C6 Fe1 C7 124.2(2) 8_575 .
C6 Fe1 C7 41.32(18) . .
C7 Fe1 C7 107.3(3) 8_575 .
C6 Fe1 C5 40.1(2) 8_575 8_575
C6 Fe1 C5 123.34(17) . 8_575
C7 Fe1 C5 68.9(2) 8_575 8_575
C7 Fe1 C5 159.9(2) . 8_575
C6 Fe1 C5 123.34(17) 8_575 .
C6 Fe1 C5 40.1(2) . .
C7 Fe1 C5 159.9(2) 8_575 .
C7 Fe1 C5 68.9(2) . .
C5 Fe1 C5 107.5(3) 8_575 .
C6 Fe1 C4 67.9(2) 8_575 8_575
C6 Fe1 C4 159.3(2) . 8_575
C7 Fe1 C4 68.2(2) 8_575 8_575
C7 Fe1 C4 157.47(17) . 8_575
C5 Fe1 C4 41.17(18) 8_575 8_575
C5 Fe1 C4 123.0(2) . 8_575
C6 Fe1 C4 159.3(2) 8_575 .
C6 Fe1 C4 67.9(2) . .
C7 Fe1 C4 157.47(17) 8_575 .
C7 Fe1 C4 68.2(2) . .
C5 Fe1 C4 123.0(2) 8_575 .
C5 Fe1 C4 41.18(18) . .
C4 Fe1 C4 107.1(3) 8_575 .
C6 Fe1 C8 69.51(15) 8_575 8_575
C6 Fe1 C8 159.3(2) . 8_575
C7 Fe1 C8 41.21(15) 8_575 8_575
C7 Fe1 C8 121.18(17) . 8_575
C5 Fe1 C8 69.80(16) 8_575 8_575
C5 Fe1 C8 158.0(2) . 8_575
C4 Fe1 C8 40.77(15) 8_575 8_575
C4 Fe1 C8 120.76(17) . 8_575
C6 Fe1 C8 159.3(2) 8_575 .
C6 Fe1 C8 69.51(15) . .
C7 Fe1 C8 121.18(17) 8_575 .
C7 Fe1 C8 41.21(15) . .
C5 Fe1 C8 158.0(2) 8_575 .
C5 Fe1 C8 69.80(16) . .
C4 Fe1 C8 120.75(17) 8_575 .
C4 Fe1 C8 40.77(15) . .
C8 Fe1 C8 104.09(18) 8_575 .
O1 Si1 N1 100.45(11) . .
O1 Si1 C8 100.27(15) . .
N1 Si1 C8 111.46(13) . .
O1 Si1 C2 83.02(12) . .
N1 Si1 C2 133.39(16) . .
C8 Si1 C2 113.55(18) . .
O1 Si1 N2 161.62(14) . .
N1 Si1 N2 67.18(10) . .
C8 Si1 N2 97.06(13) . .
C2 Si1 N2 95.68(11) . .
O1 Si1 C1 133.29(12) . .
N1 Si1 C1 34.24(10) . .
C8 Si1 C1 107.05(12) . .
C2 Si1 C1 117.64(13) . .
N2 Si1 C1 32.94(10) . .
O1 Si1 Si1 40.16(7) . 8_575
N1 Si1 Si1 134.65(8) . 8_575
C8 Si1 Si1 99.69(9) . 8_575
C2 Si1 Si1 45.98(9) . 8_575
N2 Si1 Si1 141.65(7) . 8_575
C1 Si1 Si1 153.15(7) . 8_575
Si1 O1 Si1 99.69(15) 8_575 .
C1 N1 C19 129.2(3) . .
C1 N1 Si1 96.40(19) . .
C19 N1 Si1 133.92(19) . .
N2 C1 N1 108.3(2) . .
N2 C1 C9 127.3(3) . .
N1 C1 C9 124.4(3) . .
N2 C1 Si1 58.93(15) . .
N1 C1 Si1 49.36(14) . .
C9 C1 Si1 173.7(2) . .
C1 N2 C15 127.8(2) . .
C1 N2 Si1 88.13(18) . .
C15 N2 Si1 143.0(2) . .
C3 C2 Si1 130.80(19) . 8_575
C3 C2 Si1 130.80(19) . .
Si1 C2 Si1 88.03(18) 8_575 .
O2 C3 C2 179.6(5) . .
C8 C4 C5 110.2(5) . .
C8 C4 Fe1 70.7(2) . .
C5 C4 Fe1 69.4(2) . .
C6 C5 C4 107.2(4) . .
C6 C5 Fe1 69.9(2) . .
C4 C5 Fe1 69.5(2) . .
C5 C6 C7 108.9(4) . .
C5 C6 Fe1 70.1(2) . .
C7 C6 Fe1 69.4(2) . .
C6 C7 C8 108.6(4) . .
C6 C7 Fe1 69.3(2) . .
C8 C7 Fe1 70.57(19) . .
C4 C8 C7 105.1(4) . .
C4 C8 Si1 129.4(3) . .
C7 C8 Si1 124.3(3) . .
C4 C8 Fe1 68.50(19) . .
C7 C8 Fe1 68.22(19) . .
Si1 C8 Fe1 118.21(15) . .
C10 C9 C14 119.2(3) . .
C10 C9 C1 120.3(3) . .
C14 C9 C1 120.4(3) . .
C11 C10 C9 120.6(3) . .
C12 C11 C10 120.0(3) . .
C14 C13 C12 120.2(4) . .
C13 C14 C9 119.9(3) . .
N2 C15 C16 109.3(3) . .
N2 C15 C18 112.6(3) . .
C16 C15 C18 110.7(3) . .
N2 C15 C17 107.5(2) . .
C16 C15 C17 109.2(3) . .
C18 C15 C17 107.4(3) . .
N1 C19 C22 108.6(3) . .
N1 C19 C20 108.2(3) . .
C22 C19 C20 111.7(4) . .
N1 C19 C21 113.8(3) . .
C22 C19 C21 110.1(4) . .
C20 C19 C21 104.4(3) . .
C11 C12 C13 120.2(3) . .

loop_
_geom_bond_atom_site_label_1
_geom_bond_atom_site_label_2
_geom_bond_distance
_geom_bond_site_symmetry_2
Fe1 C6 2.019(4) 8_575
Fe1 C6 2.019(4) .
Fe1 C7 2.021(3) 8_575
Fe1 C7 2.021(3) .
Fe1 C5 2.022(4) 8_575
Fe1 C5 2.022(4) .
Fe1 C4 2.023(4) 8_575
Fe1 C4 2.023(4) .
Fe1 C8 2.053(3) 8_575
Fe1 C8 2.053(3) .
Si1 O1 1.7051(19) .
Si1 N1 1.831(2) .
Si1 C8 1.873(4) .
Si1 C2 1.875(3) .
Si1 N2 2.055(2) .
Si1 C1 2.397(3) .
Si1 Si1 2.6063(14) 8_575
O1 Si1 1.7051(19) 8_575
N1 C1 1.357(4) .
N1 C19 1.493(4) .
C1 N2 1.304(4) .
C1 C9 1.495(4) .
O2 C3 1.194(6) .
N2 C15 1.493(4) .
C2 C3 1.282(6) .
C2 Si1 1.875(3) 8_575
C4 C8 1.420(5) .
C4 C5 1.422(6) .
C5 C6 1.384(7) .
C6 C7 1.425(6) .
C7 C8 1.434(5) .
C9 C10 1.389(4) .
C9 C14 1.394(5) .
C10 C11 1.383(4) .
C11 C12 1.368(5) .
C13 C14 1.380(4) .
C13 C12 1.390(5) .
C15 C16 1.525(5) .
C15 C18 1.534(5) .
C15 C17 1.541(4) .
C19 C22 1.503(5) .
C19 C20 1.517(5) .
C19 C21 1.522(4) .
